data_4031627
loop_
_publ_author_name
'Pley, M.'
'Wickleder, M.S.'

_publ_section_title
;
 Monomers, chains and layers of [Pt2 (S O4)4] units in the crystal
 structures of the platinum(III) sulfates (N H4)2 [Pt2 (S O4)4 (H2 O)2],
 K4 [Pt2 (S O4)5] and Cs [Pt2 (S O4)3 (H S O4)]
;
_journal_name_full 'European Journal of Inorganic Chemistry'
_journal_page_first 529
_journal_page_last 535
_journal_volume 2005
_journal_year 2005
_chemical_formula_sum 'H12 N2 O18 Pt2 S4'
_chemical_name_systematic '(N H4)2 (Pt2 (S O4)4 (H2 O)2)'
_space_group_IT_number 2
_symmetry_space_group_name_Hall '-P 1'
_symmetry_space_group_name_H-M 'P -1'
_cell_angle_alpha 102.154
_cell_angle_beta 110.228
_cell_angle_gamma 100.874
_cell_formula_units_Z 1
_cell_length_a 7.4996
_cell_length_b 7.5424
_cell_length_c 7.6541
_cell_volume 380.672
_citation_journal_id_ASTM EJICFO
_cod_data_source_file Pley_EJICFO_2005_1582.cif
_cod_data_source_block H12N2O18Pt2S4
_cod_original_cell_volume 380.6724
_cod_database_code 4031627

loop_
_symmetry_equiv_pos_as_xyz
x,y,z
-x,-y,-z

loop_
_atom_site_label
_atom_site_type_symbol
_atom_site_fract_x
_atom_site_fract_y
_atom_site_fract_z
_atom_site_occupancy
_atom_site_U_iso_or_equiv
_atom_site_attached_hydrogens
O8 O-2 0.5155 0.0407 1.3166 1 0.0 0
S2 S+6 0.3007 0.0404 1.2508 1 0.0 0
O3 O-2 0.3568 0.5555 0.6826 1 0.0 0
O6 O-2 0.176 0.855 1.2 1 0.0 0
O4 O-2 0.1316 0.477 0.835 1 0.0 0
O1 O-2 0.4489 0.6948 1.0308 1 0.0 0
O5 O-2 0.2867 0.1841 1.3993 1 0.0 0
O2 O-2 0.1917 0.7782 0.7858 1 0.0 0
Pt1 Pt+3 0.37183 0.0429 0.87882 1 0.0 0
S1 S+6 0.2808 0.6186 0.8238 1 0.0 0
O7 O-2 0.2552 0.1181 1.0735 1 0.0 0
O9 O-2 0.1506 0.114 0.673 1 0.0 2
N1 N-3 0.276 0.527 1.274 1 0.0 4
